data_7023585
loop_
_publ_author_name
'Clegg, Jack K.'
'Li, Feng'
'Jolliffe, Katrina A.'
'Lindoy, Leonard F.'
'Meehan, George V.'
'Parsons, Simon'
'Tasker, Peter A.'
'White, Fraser J.'

_publ_section_title
;
 Hierarchical assembly of discrete copper(II) metallo-structures from
 pre-assembled dinuclear (bis-\b-diketonato)metallocycles and flexible
 difunctional co-ligands.
;
_journal_issue 39
_journal_name_full 'Dalton transactions (Cambridge, England : 2003)'
_journal_page_first 14315
_journal_page_last 14323
_journal_paper_doi 10.1039/c3dt51531a
_journal_volume 42
_journal_year 2013
_chemical_formula_moiety 'C62 H80 Cu2 N4 O10, 2(H2 O)'
_chemical_formula_sum 'C62 H84 Cu2 N4 O12'
_chemical_formula_weight 1204.41
_chemical_name_systematic
;
 ?
;
_space_group_crystal_system triclinic
_space_group_IT_number 2
_space_group_name_Hall '-P 1'
_space_group_name_H-M_alt 'P -1'
_symmetry_space_group_name_Hall '-P 1'
_symmetry_space_group_name_H-M 'P -1'
_atom_sites_solution_hydrogens mixed
_audit_creation_method SHELXL-2013
_cell_angle_alpha 81.725(3)
_cell_angle_beta 87.872(3)
_cell_angle_gamma 75.093(3)
_cell_formula_units_Z 1
_cell_length_a 6.9360(10)
_cell_length_b 11.1150(10)
_cell_length_c 21.390(2)
_cell_measurement_reflns_used 5477
_cell_measurement_temperature 150(2)
_cell_measurement_theta_max 23.02
_cell_measurement_theta_min 2.72
_cell_volume 1576.9(3)
_computing_cell_refinement 'SAINT (Bruker-Nonius, 2003)'
_computing_data_collection 'APEX (Bruker-Nonius, 2003)'
_computing_data_reduction 'SAINT (Bruker-Nonius, 2003), XPREP (Bruker-Nonius, 2003)'
_computing_molecular_graphics 'ORTEP-3 (Farrugia, 1997), WINGX-32 (Farrugia, 1999)'
_computing_publication_material 'enCIFer 1.1 (CCDC, 2005)'
_computing_structure_refinement 'SHELXL-97 (Sheldrick, 1997)'
_computing_structure_solution 'SIR97 (Altomare, et. al. 1999)'
_diffrn_ambient_temperature 150(2)
_diffrn_measured_fraction_theta_full 0.797
_diffrn_measured_fraction_theta_max 0.989
_diffrn_measurement_device_type APEXII-FR591
_diffrn_measurement_method \w+\f
_diffrn_radiation_type MoK\a
_diffrn_radiation_wavelength 0.71073
_diffrn_reflns_av_R_equivalents 0.0424
_diffrn_reflns_av_unetI/netI 0.0459
_diffrn_reflns_Laue_measured_fraction_full 0.797
_diffrn_reflns_Laue_measured_fraction_max 0.989
_diffrn_reflns_limit_h_max 7
_diffrn_reflns_limit_h_min -7
_diffrn_reflns_limit_k_max 12
_diffrn_reflns_limit_k_min -12
_diffrn_reflns_limit_l_max 23
_diffrn_reflns_limit_l_min -23
_diffrn_reflns_number 18451
_diffrn_reflns_point_group_measured_fraction_full 0.797
_diffrn_reflns_point_group_measured_fraction_max 0.989
_diffrn_reflns_theta_full 25.242
_diffrn_reflns_theta_max 23.394
_diffrn_reflns_theta_min 3.039
_diffrn_standards_decay_% 0
_diffrn_standards_interval_count 0
_diffrn_standards_interval_time 0
_diffrn_standards_number 0
_exptl_absorpt_coefficient_mu 0.735
_exptl_absorpt_correction_T_max 1.0000
_exptl_absorpt_correction_T_min 0.7700
_exptl_absorpt_correction_type multi-scan
_exptl_absorpt_process_details 'SADABS (Sheldrick, 2003)'
_exptl_crystal_colour green
_exptl_crystal_density_diffrn 1.268
_exptl_crystal_description plate
_exptl_crystal_F_000 638
_exptl_crystal_size_max 0.38
_exptl_crystal_size_mid 0.18
_exptl_crystal_size_min 0.05
_refine_diff_density_max 0.856
_refine_diff_density_min -0.784
_refine_diff_density_rms 0.084
_refine_ls_extinction_method none
_refine_ls_goodness_of_fit_ref 1.197
_refine_ls_hydrogen_treatment mixed
_refine_ls_matrix_type full
_refine_ls_number_parameters 371
_refine_ls_number_reflns 4560
_refine_ls_number_restraints 16
_refine_ls_restrained_S_all 1.201
_refine_ls_R_factor_all 0.0884
_refine_ls_R_factor_gt 0.0691
_refine_ls_shift/su_max 0.000
_refine_ls_shift/su_mean 0.000
_refine_ls_structure_factor_coef Fsqd
_refine_ls_weighting_details 'w=1/[\s^2^(Fo^2^)+(0.0578P)^2^+4.6508P] where P=(Fo^2^+2Fc^2^)/3'
_refine_ls_weighting_scheme calc
_refine_ls_wR_factor_gt 0.1593
_refine_ls_wR_factor_ref 0.1696
_reflns_Friedel_coverage 0.000
_reflns_number_gt 3723
_reflns_number_total 4560
_reflns_threshold_expression 'I > 2\s(I)'
_cod_data_source_file c3dt51531a.txt
_cod_data_source_block f29cumpz
_cod_database_code 7023585
_shelx_space_group_comment
;
The symmetry employed for this shelxl refinement is uniquely defined
by the following loop, which should always be used as a source of
symmetry information in preference to the above space-group names.
They are only intended as comments.
;
_shelx_estimated_absorpt_t_min 0.768
_shelx_estimated_absorpt_t_max 0.964
_shelxl_version_number 2013-4

loop_
_space_group_symop_operation_xyz
'x, y, z'
'-x, -y, -z'

loop_
_atom_site_label
_atom_site_type_symbol
_atom_site_fract_x
_atom_site_fract_y
_atom_site_fract_z
_atom_site_U_iso_or_equiv
_atom_site_adp_type
_atom_site_occupancy
_atom_site_site_symmetry_order
_atom_site_calc_flag
_atom_site_refinement_flags_posn
_atom_site_refinement_flags_adp
_atom_site_refinement_flags_occupancy
_atom_site_disorder_assembly
_atom_site_disorder_group
Cu1 Cu 0.63090(11) 0.58516(6) 0.27536(3) 0.0305(2) Uani 1 1 d . . . . .
O1 O 0.7368(6) 0.4427(3) 0.23116(16) 0.0317(9) Uani 1 1 d . . . . .
O2 O 1.3571(6) 0.3138(3) -0.19473(16) 0.0315(9) Uani 1 1 d . . . . .
O3 O 1.4139(6) 0.2701(3) -0.31922(16) 0.0353(9) Uani 1 1 d . . . . .
O4 O 0.6935(7) 0.4814(4) 0.35646(17) 0.0414(10) Uani 1 1 d . . . . .
O5 O 1.2030(6) 0.0296(3) 0.07024(17) 0.0388(10) Uani 1 1 d . . . . .
O1W O 0.1363(15) 0.5191(8) 0.0287(4) 0.055(2) Uiso 0.5 1 d . . P A 1
O2W O 0.535(4) 0.418(3) 0.0169(14) 0.084(8) Uiso 0.2 1 d . . P B 2
O3W O 0.279(3) 0.5120(15) 0.0169(8) 0.063(4) Uiso 0.3 1 d . . P C 3
C1 C 0.937(3) 0.1829(15) 0.4500(8) 0.0575(16) Uani 0.5 1 d D . P D 1
H1A H 1.0710 0.1817 0.4331 0.086 Uiso 0.5 1 calc R U P D 1
H1B H 0.8805 0.1269 0.4292 0.086 Uiso 0.5 1 calc R U P D 1
H1C H 0.9461 0.1545 0.4956 0.086 Uiso 0.5 1 calc R U P D 1
C2 C 0.907(3) 0.4019(12) 0.4673(6) 0.0575(16) Uani 0.5 1 d D . P D 1
H2A H 0.8238 0.4886 0.4607 0.086 Uiso 0.5 1 calc R U P D 1
H2B H 1.0372 0.3986 0.4474 0.086 Uiso 0.5 1 calc R U P D 1
H2C H 0.9246 0.3730 0.5127 0.086 Uiso 0.5 1 calc R U P D 1
C3 C 0.594(2) 0.3260(13) 0.4666(6) 0.0575(16) Uani 0.5 1 d D . P D 1
H3A H 0.6055 0.3015 0.5124 0.086 Uiso 0.5 1 calc R U P D 1
H3B H 0.5307 0.2697 0.4484 0.086 Uiso 0.5 1 calc R U P D 1
H3C H 0.5126 0.4127 0.4573 0.086 Uiso 0.5 1 calc R U P D 1
C1A C 1.083(2) 0.3100(13) 0.4431(6) 0.0575(16) Uani 0.5 1 d D . P E 2
H1A1 H 1.1003 0.3941 0.4282 0.086 Uiso 0.5 1 calc R U P E 2
H1A2 H 1.1670 0.2493 0.4181 0.086 Uiso 0.5 1 calc R U P E 2
H1A3 H 1.1210 0.2864 0.4877 0.086 Uiso 0.5 1 calc R U P E 2
C2A C 0.743(3) 0.3862(12) 0.4802(5) 0.0575(16) Uani 0.5 1 d D . P E 2
H2A1 H 0.6046 0.3794 0.4828 0.086 Uiso 0.5 1 calc R U P E 2
H2A2 H 0.7446 0.4740 0.4669 0.086 Uiso 0.5 1 calc R U P E 2
H2A3 H 0.8063 0.3571 0.5218 0.086 Uiso 0.5 1 calc R U P E 2
C3A C 0.862(3) 0.1733(15) 0.4532(8) 0.0575(16) Uani 0.5 1 d D . P E 2
H3A1 H 0.8731 0.1517 0.4992 0.086 Uiso 0.5 1 calc R U P E 2
H3A2 H 0.9793 0.1236 0.4333 0.086 Uiso 0.5 1 calc R U P E 2
H3A3 H 0.7414 0.1549 0.4389 0.086 Uiso 0.5 1 calc R U P E 2
C4 C 1.1024(8) 0.1085(5) 0.1122(2) 0.0316(13) Uani 1 1 d . . . . .
C5 C 0.9166(8) 0.2469(5) 0.2066(2) 0.0281(12) Uani 1 1 d . . . . .
C6 C 1.3580(8) 0.1970(5) -0.1846(2) 0.0280(12) Uani 1 1 d . . . . .
C7 C 0.8522(9) 0.2898(5) 0.3191(2) 0.0344(14) Uani 1 1 d . . . . .
H7 H 0.9188 0.2041 0.3317 0.041 Uiso 1 1 calc R U . . .
C8 C 0.8262(8) 0.3319(5) 0.2542(2) 0.0259(12) Uani 1 1 d . . . . .
C9 C 1.3877(8) 0.1190(5) -0.2313(2) 0.0329(13) Uani 1 1 d . . . . .
H9 H 1.3931 0.0327 -0.2186 0.040 Uiso 1 1 calc R U . . .
C10 C 0.8839(9) 0.2936(5) 0.1424(2) 0.0333(13) Uani 1 1 d . . . . .
H10 H 0.7968 0.3745 0.1308 0.040 Uiso 1 1 calc R U . . .
N1 N 0.2851(7) 0.5834(4) 0.2774(2) 0.0362(11) Uani 1 1 d . . . . .
C11 C 0.7866(9) 0.3657(5) 0.3668(2) 0.0343(14) Uani 1 1 d . . . . .
C12 C 1.0390(8) 0.1270(5) 0.2216(2) 0.0350(14) Uani 1 1 d . . . . .
H12 H 1.0575 0.0910 0.2647 0.042 Uiso 1 1 calc R U . . .
C13 C 1.2400(9) 0.0761(5) 0.0087(2) 0.0349(13) Uani 1 1 d . . . . .
C14 C 1.3277(9) 0.2261(5) -0.0711(2) 0.0341(13) Uani 1 1 d . . . . .
H14 H 1.3566 0.3052 -0.0834 0.041 Uiso 1 1 calc R U . . .
C15 C 1.2884(9) 0.1911(5) -0.0086(3) 0.0386(14) Uani 1 1 d . . . . .
H15 H 1.2941 0.2438 0.0222 0.046 Uiso 1 1 calc R U . . .
C16 C 1.4101(8) 0.1580(5) -0.2952(2) 0.0324(13) Uani 1 1 d . . . . .
C17 C 1.1351(9) 0.0583(5) 0.1752(2) 0.0342(13) Uani 1 1 d . . . . .
H17 H 1.2229 -0.0225 0.1865 0.041 Uiso 1 1 calc R U . . .
C18 C 1.3262(8) 0.1492(5) -0.1170(2) 0.0274(12) Uani 1 1 d . . . . .
C19 C 1.2432(8) -0.0030(5) -0.0355(3) 0.0340(13) Uani 1 1 d . . . . .
H19 H 1.2159 -0.0826 -0.0231 0.041 Uiso 1 1 calc R U . . .
C20 C 1.4571(10) -0.0692(5) -0.3166(3) 0.0449(16) Uani 1 1 d . . . . .
H20A H 1.3387 -0.0777 -0.2917 0.067 Uiso 1 1 calc R U . . .
H20B H 1.5752 -0.0970 -0.2893 0.067 Uiso 1 1 calc R U . . .
H20C H 1.4739 -0.1210 -0.3508 0.067 Uiso 1 1 calc R U . . .
C21 C 1.2858(8) 0.0328(5) -0.0976(3) 0.0343(13) Uani 1 1 d . . . . .
H21 H 1.2877 -0.0224 -0.1278 0.041 Uiso 1 1 calc R U . . .
C22 C 1.4319(10) 0.0672(5) -0.3445(3) 0.0420(15) Uani 1 1 d . . . . .
C23 C 0.9749(9) 0.2252(5) 0.0954(2) 0.0343(14) Uani 1 1 d . . . . .
H23 H 0.9497 0.2584 0.0522 0.041 Uiso 1 1 calc R U . . .
N2 N 0.1404(9) 0.5523(6) 0.1563(3) 0.0570(15) Uani 1 1 d D . . . .
H2N H 0.022(5) 0.551(8) 0.170(4) 0.085 Uiso 1 1 d D U . . .
C24 C 0.1591(9) 0.6884(6) 0.2365(3) 0.0448(15) Uani 1 1 d . . . . .
H24A H 0.1947 0.7669 0.2421 0.054 Uiso 1 1 calc R U . . .
H24B H 0.0180 0.6974 0.2492 0.054 Uiso 1 1 calc R U . . .
C25 C 0.804(3) 0.317(2) 0.4377(12) 0.0575(16) Uani 0.5 1 d D . P D 1
C25A C 0.850(3) 0.310(2) 0.4353(12) 0.0575(16) Uani 0.5 1 d D . P E 2
C26 C 0.2520(10) 0.4635(6) 0.2649(3) 0.0475(16) Uani 1 1 d . . . . .
H26A H 0.1168 0.4586 0.2795 0.057 Uiso 1 1 calc R U . . .
H26B H 0.3499 0.3933 0.2893 0.057 Uiso 1 1 calc R U . . .
C27 C 0.2717(10) 0.4487(6) 0.1964(3) 0.0526(18) Uani 1 1 d . . . . .
H27A H 0.4116 0.4431 0.1831 0.063 Uiso 1 1 calc R U . . .
H27B H 0.2406 0.3690 0.1904 0.063 Uiso 1 1 calc R U . . .
C28 C 0.2301(11) 0.5996(7) 0.3444(3) 0.0585(19) Uani 1 1 d . . . . .
H28A H 0.2496 0.6798 0.3531 0.088 Uiso 1 1 calc R U . . .
H28B H 0.3147 0.5306 0.3727 0.088 Uiso 1 1 calc R U . . .
H28C H 0.0899 0.5990 0.3514 0.088 Uiso 1 1 calc R U . . .
C29 C 0.1807(10) 0.6709(6) 0.1680(3) 0.0515(17) Uani 1 1 d . . . . .
H29A H 0.0872 0.7421 0.1426 0.062 Uiso 1 1 calc R U . . .
H29B H 0.3180 0.6719 0.1539 0.062 Uiso 1 1 calc R U . . .
C30 C 1.6185(14) 0.0763(7) -0.3850(3) 0.075(3) Uani 1 1 d . . . . .
H30A H 1.6374 0.0179 -0.4162 0.112 Uiso 1 1 calc R U . . .
H30B H 1.7361 0.0545 -0.3576 0.112 Uiso 1 1 calc R U . . .
H30C H 1.6000 0.1623 -0.4067 0.112 Uiso 1 1 calc R U . . .
C31 C 1.2494(15) 0.1113(7) -0.3853(4) 0.099(4) Uani 1 1 d . . . . .
H31A H 1.2594 0.0565 -0.4180 0.148 Uiso 1 1 calc R U . . .
H31B H 1.2386 0.1977 -0.4054 0.148 Uiso 1 1 calc R U . . .
H31C H 1.1309 0.1084 -0.3593 0.148 Uiso 1 1 calc R U . . .

loop_
_atom_site_aniso_label
_atom_site_aniso_U_11
_atom_site_aniso_U_22
_atom_site_aniso_U_33
_atom_site_aniso_U_23
_atom_site_aniso_U_13
_atom_site_aniso_U_12
Cu1 0.0416(5) 0.0306(4) 0.0235(4) -0.0038(3) 0.0012(3) -0.0167(3)
O1 0.041(2) 0.030(2) 0.0246(19) -0.0037(16) -0.0030(16) -0.0089(18)
O2 0.042(2) 0.027(2) 0.029(2) -0.0034(15) 0.0004(17) -0.0146(18)
O3 0.050(3) 0.034(2) 0.026(2) -0.0049(16) 0.0035(17) -0.0180(19)
O4 0.069(3) 0.031(2) 0.025(2) -0.0057(16) -0.0008(19) -0.015(2)
O5 0.053(3) 0.029(2) 0.030(2) 0.0000(16) 0.0095(18) -0.0070(19)
C1 0.099(5) 0.048(2) 0.025(2) 0.0008(16) -0.003(3) -0.021(3)
C2 0.099(5) 0.048(2) 0.025(2) 0.0008(16) -0.003(3) -0.021(3)
C3 0.099(5) 0.048(2) 0.025(2) 0.0008(16) -0.003(3) -0.021(3)
C1A 0.099(5) 0.048(2) 0.025(2) 0.0008(16) -0.003(3) -0.021(3)
C2A 0.099(5) 0.048(2) 0.025(2) 0.0008(16) -0.003(3) -0.021(3)
C3A 0.099(5) 0.048(2) 0.025(2) 0.0008(16) -0.003(3) -0.021(3)
C4 0.038(4) 0.029(3) 0.030(3) -0.006(2) 0.004(2) -0.011(3)
C5 0.036(3) 0.025(3) 0.025(3) 0.001(2) -0.002(2) -0.013(3)
C6 0.022(3) 0.030(3) 0.031(3) -0.004(2) -0.001(2) -0.006(2)
C7 0.054(4) 0.024(3) 0.027(3) -0.003(2) 0.003(3) -0.014(3)
C8 0.029(3) 0.028(3) 0.025(3) -0.002(2) 0.000(2) -0.017(3)
C9 0.037(4) 0.027(3) 0.035(3) -0.002(2) 0.004(3) -0.010(3)
C10 0.040(4) 0.031(3) 0.029(3) -0.002(2) 0.003(3) -0.010(3)
N1 0.040(3) 0.040(3) 0.035(3) -0.005(2) 0.003(2) -0.021(2)
C11 0.051(4) 0.031(3) 0.025(3) -0.001(2) 0.001(3) -0.020(3)
C12 0.037(4) 0.044(4) 0.025(3) 0.006(2) -0.001(2) -0.018(3)
C13 0.036(4) 0.035(3) 0.029(3) -0.002(2) 0.007(2) -0.003(3)
C14 0.042(4) 0.026(3) 0.035(3) -0.003(2) 0.006(3) -0.012(3)
C15 0.053(4) 0.032(3) 0.032(3) -0.007(2) 0.004(3) -0.014(3)
C16 0.032(3) 0.033(3) 0.032(3) -0.006(2) -0.001(2) -0.008(3)
C17 0.037(4) 0.029(3) 0.032(3) 0.003(2) 0.004(3) -0.007(3)
C18 0.024(3) 0.028(3) 0.030(3) -0.002(2) 0.001(2) -0.006(2)
C19 0.037(4) 0.028(3) 0.037(3) 0.001(2) 0.007(3) -0.010(3)
C20 0.056(4) 0.035(3) 0.048(4) -0.013(3) 0.011(3) -0.019(3)
C21 0.037(4) 0.033(3) 0.034(3) -0.006(2) 0.002(3) -0.010(3)
C22 0.061(4) 0.033(3) 0.033(3) -0.010(3) 0.001(3) -0.012(3)
C23 0.051(4) 0.029(3) 0.021(3) 0.002(2) -0.002(3) -0.010(3)
N2 0.047(4) 0.074(4) 0.056(4) -0.016(3) -0.013(3) -0.022(3)
C24 0.036(4) 0.041(4) 0.058(4) -0.005(3) 0.000(3) -0.013(3)
C25 0.099(5) 0.048(2) 0.025(2) 0.0008(16) -0.003(3) -0.021(3)
C25A 0.099(5) 0.048(2) 0.025(2) 0.0008(16) -0.003(3) -0.021(3)
C26 0.051(4) 0.040(4) 0.056(4) 0.002(3) -0.006(3) -0.025(3)
C27 0.043(4) 0.044(4) 0.077(5) -0.013(3) -0.012(4) -0.018(3)
C28 0.057(5) 0.080(5) 0.048(4) -0.014(4) 0.017(3) -0.036(4)
C29 0.040(4) 0.056(4) 0.058(4) 0.007(3) -0.015(3) -0.016(3)
C30 0.128(8) 0.055(4) 0.053(4) -0.021(4) 0.049(5) -0.044(5)
C31 0.140(9) 0.052(5) 0.096(6) -0.030(4) -0.079(6) 0.011(5)

loop_
_atom_type_symbol
_atom_type_description
_atom_type_scat_dispersion_real
_atom_type_scat_dispersion_imag
_atom_type_scat_source
C C 0.0033 0.0016 'International Tables Vol C Tables 4.2.6.8 and 6.1.1.4'
H H 0.0000 0.0000 'International Tables Vol C Tables 4.2.6.8 and 6.1.1.4'
N N 0.0061 0.0033 'International Tables Vol C Tables 4.2.6.8 and 6.1.1.4'
O O 0.0106 0.0060 'International Tables Vol C Tables 4.2.6.8 and 6.1.1.4'
Cu Cu 0.3201 1.2651 'International Tables Vol C Tables 4.2.6.8 and 6.1.1.4'

loop_
_geom_angle_atom_site_label_1
_geom_angle_atom_site_label_2
_geom_angle_atom_site_label_3
_geom_angle
_geom_angle_site_symmetry_1
_geom_angle_site_symmetry_3
O1 Cu1 O2 85.64(15) . 2_765
O1 Cu1 O3 167.17(16) . 2_765
O2 Cu1 O3 91.81(14) 2_765 2_765
O1 Cu1 O4 91.47(15) . .
O2 Cu1 O4 164.81(17) 2_765 .
O3 Cu1 O4 87.71(15) 2_765 .
O1 Cu1 N1 98.94(15) . .
O2 Cu1 N1 100.23(15) 2_765 .
O3 Cu1 N1 93.89(16) 2_765 .
O4 Cu1 N1 94.94(17) . .
C8 O1 Cu1 127.9(3) . .
C6 O2 Cu1 127.3(3) . 2_765
C16 O3 Cu1 126.8(3) . 2_765
C11 O4 Cu1 127.4(3) . .
C13 O5 C4 121.3(4) . .
C25 C1 H1A 109.5 . .
C25 C1 H1B 109.5 . .
H1A C1 H1B 109.5 . .
C25 C1 H1C 109.5 . .
H1A C1 H1C 109.5 . .
H1B C1 H1C 109.5 . .
C25 C2 H2A 109.5 . .
C25 C2 H2B 109.5 . .
H2A C2 H2B 109.5 . .
C25 C2 H2C 109.5 . .
H2A C2 H2C 109.5 . .
H2B C2 H2C 109.5 . .
C25 C3 H3A 109.5 . .
C25 C3 H3B 109.5 . .
H3A C3 H3B 109.5 . .
C25 C3 H3C 109.5 . .
H3A C3 H3C 109.5 . .
H3B C3 H3C 109.5 . .
C25A C1A H1A1 109.5 . .
C25A C1A H1A2 109.5 . .
H1A1 C1A H1A2 109.5 . .
C25A C1A H1A3 109.5 . .
H1A1 C1A H1A3 109.5 . .
H1A2 C1A H1A3 109.5 . .
C25A C2A H2A1 109.5 . .
C25A C2A H2A2 109.5 . .
H2A1 C2A H2A2 109.5 . .
C25A C2A H2A3 109.5 . .
H2A1 C2A H2A3 109.5 . .
H2A2 C2A H2A3 109.5 . .
C25A C3A H3A1 109.5 . .
C25A C3A H3A2 109.5 . .
H3A1 C3A H3A2 109.5 . .
C25A C3A H3A3 109.5 . .
H3A1 C3A H3A3 109.5 . .
H3A2 C3A H3A3 109.5 . .
C23 C4 C17 120.6(5) . .
C23 C4 O5 125.3(5) . .
C17 C4 O5 114.1(5) . .
C12 C5 C10 117.5(5) . .
C12 C5 C8 124.3(5) . .
C10 C5 C8 118.2(5) . .
O2 C6 C9 124.1(5) . .
O2 C6 C18 114.2(4) . .
C9 C6 C18 121.7(5) . .
C8 C7 C11 124.5(5) . .
C8 C7 H7 117.7 . .
C11 C7 H7 117.7 . .
O1 C8 C7 124.2(5) . .
O1 C8 C5 115.0(4) . .
C7 C8 C5 120.7(5) . .
C16 C9 C6 124.8(5) . .
C16 C9 H9 117.6 . .
C6 C9 H9 117.6 . .
C23 C10 C5 121.8(5) . .
C23 C10 H10 119.1 . .
C5 C10 H10 119.1 . .
C24 N1 C26 110.5(5) . .
C24 N1 C28 108.2(5) . .
C26 N1 C28 108.7(5) . .
C24 N1 Cu1 113.6(3) . .
C26 N1 Cu1 113.4(4) . .
C28 N1 Cu1 101.8(3) . .
O4 C11 C7 124.1(5) . .
O4 C11 C25 111.8(8) . .
C7 C11 C25 124.0(9) . .
O4 C11 C25A 117.3(9) . .
C7 C11 C25A 118.3(9) . .
C17 C12 C5 121.4(5) . .
C17 C12 H12 119.3 . .
C5 C12 H12 119.3 . .
C19 C13 O5 115.7(5) . .
C19 C13 C15 120.4(5) . .
O5 C13 C15 123.7(5) . .
C15 C14 C18 122.1(5) . .
C15 C14 H14 119.0 . .
C18 C14 H14 119.0 . .
C14 C15 C13 118.5(5) . .
C14 C15 H15 120.8 . .
C13 C15 H15 120.8 . .
O3 C16 C9 124.8(5) . .
O3 C16 C22 113.6(5) . .
C9 C16 C22 121.7(5) . .
C12 C17 C4 119.5(5) . .
C12 C17 H17 120.3 . .
C4 C17 H17 120.3 . .
C14 C18 C21 117.8(5) . .
C14 C18 C6 119.0(5) . .
C21 C18 C6 123.1(5) . .
C21 C19 C13 120.1(5) . .
C21 C19 H19 119.9 . .
C13 C19 H19 119.9 . .
C22 C20 H20A 109.5 . .
C22 C20 H20B 109.5 . .
H20A C20 H20B 109.5 . .
C22 C20 H20C 109.5 . .
H20A C20 H20C 109.5 . .
H20B C20 H20C 109.5 . .
C19 C21 C18 121.0(5) . .
C19 C21 H21 119.5 . .
C18 C21 H21 119.5 . .
C31 C22 C20 109.8(6) . .
C31 C22 C16 107.2(5) . .
C20 C22 C16 114.4(5) . .
C31 C22 C30 109.6(7) . .
C20 C22 C30 107.9(5) . .
C16 C22 C30 107.8(5) . .
C4 C23 C10 119.1(5) . .
C4 C23 H23 120.4 . .
C10 C23 H23 120.4 . .
C27 N2 C29 108.6(5) . .
C27 N2 H2N 104(6) . .
C29 N2 H2N 108(5) . .
N1 C24 C29 112.4(5) . .
N1 C24 H24A 109.1 . .
C29 C24 H24A 109.1 . .
N1 C24 H24B 109.1 . .
C29 C24 H24B 109.1 . .
H24A C24 H24B 107.9 . .
C1 C25 C2 107.4(17) . .
C1 C25 C11 111.4(16) . .
C2 C25 C11 106.2(15) . .
C1 C25 C3 111.9(18) . .
C2 C25 C3 109.8(16) . .
C11 C25 C3 109.9(15) . .
C2A C25A C3A 113.2(19) . .
C2A C25A C11 112.7(16) . .
C3A C25A C11 115.9(18) . .
C2A C25A C1A 105.3(17) . .
C3A C25A C1A 100.4(16) . .
C11 C25A C1A 107.9(15) . .
N1 C26 C27 112.5(5) . .
N1 C26 H26A 109.1 . .
C27 C26 H26A 109.1 . .
N1 C26 H26B 109.1 . .
C27 C26 H26B 109.1 . .
H26A C26 H26B 107.8 . .
N2 C27 C26 112.8(6) . .
N2 C27 H27A 109.0 . .
C26 C27 H27A 109.0 . .
N2 C27 H27B 109.0 . .
C26 C27 H27B 109.0 . .
H27A C27 H27B 107.8 . .
N1 C28 H28A 109.5 . .
N1 C28 H28B 109.5 . .
H28A C28 H28B 109.5 . .
N1 C28 H28C 109.5 . .
H28A C28 H28C 109.5 . .
H28B C28 H28C 109.5 . .
N2 C29 C24 112.3(5) . .
N2 C29 H29A 109.1 . .
C24 C29 H29A 109.1 . .
N2 C29 H29B 109.1 . .
C24 C29 H29B 109.1 . .
H29A C29 H29B 107.9 . .
C22 C30 H30A 109.5 . .
C22 C30 H30B 109.5 . .
H30A C30 H30B 109.5 . .
C22 C30 H30C 109.5 . .
H30A C30 H30C 109.5 . .
H30B C30 H30C 109.5 . .
C22 C31 H31A 109.5 . .
C22 C31 H31B 109.5 . .
H31A C31 H31B 109.5 . .
C22 C31 H31C 109.5 . .
H31A C31 H31C 109.5 . .
H31B C31 H31C 109.5 . .

loop_
_geom_bond_atom_site_label_1
_geom_bond_atom_site_label_2
_geom_bond_distance
_geom_bond_site_symmetry_2
Cu1 O1 1.929(4) .
Cu1 O2 1.929(3) 2_765
Cu1 O3 1.929(4) 2_765
Cu1 O4 1.937(4) .
Cu1 N1 2.403(5) .
O1 C8 1.265(6) .
O2 C6 1.284(6) .
O2 Cu1 1.929(3) 2_765
O3 C16 1.284(6) .
O3 Cu1 1.929(4) 2_765
O4 C11 1.273(7) .
O5 C13 1.383(6) .
O5 C4 1.388(6) .
O2W O2W 1.82(6) 2_665
C1 C25 1.53(3) .
C1 H1A 0.9800 .
C1 H1B 0.9800 .
C1 H1C 0.9800 .
C2 C25 1.54(2) .
C2 H2A 0.9800 .
C2 H2B 0.9800 .
C2 H2C 0.9800 .
C3 C25 1.55(2) .
C3 H3A 0.9800 .
C3 H3B 0.9800 .
C3 H3C 0.9800 .
C1A C25A 1.63(2) .
C1A H1A1 0.9800 .
C1A H1A2 0.9800 .
C1A H1A3 0.9800 .
C2A C25A 1.43(2) .
C2A H2A1 0.9800 .
C2A H2A2 0.9800 .
C2A H2A3 0.9800 .
C3A C25A 1.50(3) .
C3A H3A1 0.9800 .
C3A H3A2 0.9800 .
C3A H3A3 0.9800 .
C4 C23 1.376(8) .
C4 C17 1.387(7) .
C5 C12 1.384(8) .
C5 C10 1.401(7) .
C5 C8 1.500(7) .
C6 C9 1.392(7) .
C6 C18 1.495(7) .
C7 C8 1.401(7) .
C7 C11 1.405(7) .
C7 H7 0.9500 .
C9 C16 1.389(7) .
C9 H9 0.9500 .
C10 C23 1.382(7) .
C10 H10 0.9500 .
N1 C24 1.459(8) .
N1 C26 1.471(7) .
N1 C28 1.494(7) .
C11 C25 1.53(3) .
C11 C25A 1.54(3) .
C12 C17 1.385(8) .
C12 H12 0.9500 .
C13 C19 1.378(8) .
C13 C15 1.400(8) .
C14 C15 1.376(7) .
C14 C18 1.393(7) .
C14 H14 0.9500 .
C15 H15 0.9500 .
C16 C22 1.538(7) .
C17 H17 0.9500 .
C18 C21 1.396(7) .
C19 C21 1.375(7) .
C19 H19 0.9500 .
C20 C22 1.515(8) .
C20 H20A 0.9800 .
C20 H20B 0.9800 .
C20 H20C 0.9800 .
C21 H21 0.9500 .
C22 C31 1.499(10) .
C22 C30 1.547(9) .
C23 H23 0.9500 .
N2 C27 1.457(9) .
N2 C29 1.472(8) .
N2 H2N 0.870(10) .
C24 C29 1.503(9) .
C24 H24A 0.9900 .
C24 H24B 0.9900 .
C26 C27 1.495(9) .
C26 H26A 0.9900 .
C26 H26B 0.9900 .
C27 H27A 0.9900 .
C27 H27B 0.9900 .
C28 H28A 0.9800 .
C28 H28B 0.9800 .
C28 H28C 0.9800 .
C29 H29A 0.9900 .
C29 H29B 0.9900 .
C30 H30A 0.9800 .
C30 H30B 0.9800 .
C30 H30C 0.9800 .
C31 H31A 0.9800 .
C31 H31B 0.9800 .
C31 H31C 0.9800 .

loop_
_geom_torsion_atom_site_label_1
_geom_torsion_atom_site_label_2
_geom_torsion_atom_site_label_3
_geom_torsion_atom_site_label_4
_geom_torsion
_geom_torsion_site_symmetry_1
C13 O5 C4 C23 22.8(8) .
C13 O5 C4 C17 -159.1(5) .
Cu1 O2 C6 C9 6.6(7) 2_765
Cu1 O2 C6 C18 -174.1(3) 2_765
Cu1 O1 C8 C7 4.9(7) .
Cu1 O1 C8 C5 -171.6(3) .
C11 C7 C8 O1 -1.5(9) .
C11 C7 C8 C5 174.7(5) .
C12 C5 C8 O1 172.5(5) .
C10 C5 C8 O1 -4.1(7) .
C12 C5 C8 C7 -4.1(8) .
C10 C5 C8 C7 179.3(5) .
O2 C6 C9 C16 -3.5(9) .
C18 C6 C9 C16 177.3(5) .
C12 C5 C10 C23 -2.2(8) .
C8 C5 C10 C23 174.7(5) .
Cu1 O4 C11 C7 -3.8(8) .
Cu1 O4 C11 C25 -179.2(9) .
Cu1 O4 C11 C25A 169.6(10) .
C8 C7 C11 O4 1.0(9) .
C8 C7 C11 C25 175.9(11) .
C8 C7 C11 C25A -172.3(11) .
C10 C5 C12 C17 3.7(8) .
C8 C5 C12 C17 -172.9(5) .
C4 O5 C13 C19 -148.1(5) .
C4 O5 C13 C15 37.2(8) .
C18 C14 C15 C13 -1.9(9) .
C19 C13 C15 C14 3.7(9) .
O5 C13 C15 C14 178.2(5) .
Cu1 O3 C16 C9 -5.3(8) 2_765
Cu1 O3 C16 C22 174.4(4) 2_765
C6 C9 C16 O3 2.8(9) .
C6 C9 C16 C22 -176.8(5) .
C5 C12 C17 C4 -2.6(8) .
C23 C4 C17 C12 -0.3(8) .
O5 C4 C17 C12 -178.4(5) .
C15 C14 C18 C21 -0.8(8) .
C15 C14 C18 C6 176.3(5) .
O2 C6 C18 C14 -9.0(7) .
C9 C6 C18 C14 170.3(5) .
O2 C6 C18 C21 167.9(5) .
C9 C6 C18 C21 -12.8(8) .
O5 C13 C19 C21 -177.7(5) .
C15 C13 C19 C21 -2.8(9) .
C13 C19 C21 C18 0.0(9) .
C14 C18 C21 C19 1.8(8) .
C6 C18 C21 C19 -175.2(5) .
O3 C16 C22 C31 -66.2(7) .
C9 C16 C22 C31 113.5(7) .
O3 C16 C22 C20 171.8(5) .
C9 C16 C22 C20 -8.5(8) .
O3 C16 C22 C30 51.7(7) .
C9 C16 C22 C30 -128.6(6) .
C17 C4 C23 C10 1.8(8) .
O5 C4 C23 C10 179.7(5) .
C5 C10 C23 C4 -0.5(8) .
C26 N1 C24 C29 -52.3(7) .
C28 N1 C24 C29 -171.3(5) .
Cu1 N1 C24 C29 76.4(5) .
O4 C11 C25 C1 -173.0(12) .
C7 C11 C25 C1 12(2) .
C25A C11 C25 C1 -52(7) .
O4 C11 C25 C2 -56.4(14) .
C7 C11 C25 C2 128.1(12) .
C25A C11 C25 C2 64(8) .
O4 C11 C25 C3 62.4(15) .
C7 C11 C25 C3 -113.1(12) .
C25A C11 C25 C3 -177(9) .
O4 C11 C25A C2A 18(2) .
C7 C11 C25A C2A -168.4(13) .
C25 C11 C25A C2A -46(7) .
O4 C11 C25A C3A 150.5(13) .
C7 C11 C25A C3A -35.8(19) .
C25 C11 C25A C3A 87(8) .
O4 C11 C25A C1A -98.0(12) .
C7 C11 C25A C1A 75.7(15) .
C25 C11 C25A C1A -162(9) .
C24 N1 C26 C27 52.2(7) .
C28 N1 C26 C27 170.8(5) .
Cu1 N1 C26 C27 -76.8(6) .
C29 N2 C27 C26 55.9(7) .
N1 C26 C27 N2 -55.6(7) .
C27 N2 C29 C24 -55.9(7) .
N1 C24 C29 N2 55.8(7) .
